data_2201545
loop_
_publ_author_name
'Amami, Mongi'
'Zouari, Ridha'
'Ben Salah, Abdelhamid'
'Burzlaff, Hans'

_publ_section_title
;
 1,4-Butanediammonium tetrachloromercurate(II)
;
_journal_issue 7
_journal_name_full 'Acta Crystallographica Section E'
_journal_page_first m357
_journal_page_last m359
_journal_paper_doi 10.1107/S160053680201067X
_journal_volume 58
_journal_year 2002
_chemical_formula_iupac '(C4 H14 N2) [Hg Cl4]'
_chemical_formula_moiety 'C4 H14 N2 2+, Hg Cl4 2-'
_chemical_formula_sum 'C4 H14 Cl4 Hg N2'
_chemical_formula_weight 432.56
_chemical_name_systematic
;
Bis-buthanediammoniumchloride tetrachloromercurate
;
_space_group_IT_number 14
_symmetry_cell_setting monoclinic
_symmetry_space_group_name_Hall '-P 2ybc'
_symmetry_space_group_name_H-M 'P 1 21/c 1'
_atom_sites_solution_hydrogens geom
_atom_sites_solution_primary direct
_atom_sites_solution_secondary difmap
_audit_creation_method SHELXL-97
_cell_angle_alpha 90.00
_cell_angle_beta 102.907(12)
_cell_angle_gamma 90.00
_cell_formula_units_Z 2
_cell_length_a 9.082(2)
_cell_length_b 7.720(5)
_cell_length_c 7.996(5)
_cell_measurement_reflns_used 25
_cell_measurement_temperature 293(2)
_cell_measurement_theta_max 25
_cell_measurement_theta_min 10
_cell_volume 546.5(5)
_computing_cell_refinement 'MACH3 in CAD-4 UNIX Software (Enraf-Nonius, 1998)'
_computing_data_collection 'local software (Huber, 2000)'
_computing_data_reduction 'local software (Huber, 2000)'
_computing_molecular_graphics
;
DIAMOND (Brandenburg, 1999) and ORTEP-3 (Farrugia, 1997)
;
_computing_publication_material 'PLATON (Spek, 1990)'
_computing_structure_refinement 'SHELXL97 (Sheldrick, 1997)'
_computing_structure_solution 'SHELXS97 (Sheldrick, 1997)'
_diffrn_ambient_temperature 293(2)
_diffrn_detector_area_resol_mean 'Image Plate detector'
_diffrn_measured_fraction_theta_full 0.909
_diffrn_measured_fraction_theta_max 0.909
_diffrn_measurement_device_type 'Home-made (Huber, 2000) Image Plate'
_diffrn_measurement_method \w-scan
_diffrn_radiation_monochromator graphite
_diffrn_radiation_source 'fine-focus sealed tube'
_diffrn_radiation_type MoK\a
_diffrn_radiation_wavelength 0.71073
_diffrn_reflns_av_R_equivalents 0.076
_diffrn_reflns_av_sigmaI/netI 0.0729
_diffrn_reflns_limit_h_max 9
_diffrn_reflns_limit_h_min -10
_diffrn_reflns_limit_k_max 8
_diffrn_reflns_limit_k_min 0
_diffrn_reflns_limit_l_max 8
_diffrn_reflns_limit_l_min 0
_diffrn_reflns_number 803
_diffrn_reflns_theta_full 23.60
_diffrn_reflns_theta_max 23.45
_diffrn_reflns_theta_min 3.48
_diffrn_standards_decay_% none
_diffrn_standards_interval_count no
_diffrn_standards_interval_time no
_diffrn_standards_number no
_exptl_absorpt_coefficient_mu 15.008
_exptl_absorpt_correction_T_max 0.463
_exptl_absorpt_correction_T_min 0.0255
_exptl_absorpt_correction_type integration
_exptl_absorpt_process_details '(local program; Hertlein, 1989)'
_exptl_crystal_colour colorless
_exptl_crystal_density_diffrn 2.629
_exptl_crystal_density_method 'not measured'
_exptl_crystal_description polyhedral
_exptl_crystal_F_000 400
_exptl_crystal_size_max 0.40
_exptl_crystal_size_mid 0.32
_exptl_crystal_size_min 0.25
_refine_diff_density_max 1.464
_refine_diff_density_min -1.167
_refine_ls_extinction_coef 0.111(6)
_refine_ls_extinction_expression Fc^*^=kFc[1+0.001xFc^2^\l^3^/sin(2\q)]^-1/4^
_refine_ls_extinction_method SHELXL97
_refine_ls_goodness_of_fit_ref 1.148
_refine_ls_hydrogen_treatment constr
_refine_ls_matrix_type full
_refine_ls_number_parameters 53
_refine_ls_number_reflns 741
_refine_ls_number_restraints 0
_refine_ls_restrained_S_all 1.148
_refine_ls_R_factor_all 0.0646
_refine_ls_R_factor_gt 0.0361
_refine_ls_shift/su_max 0.001
_refine_ls_shift/su_mean 0.000
_refine_ls_structure_factor_coef Fsqd
_refine_ls_weighting_details 'calc w = 1/[\s^2^(Fo^2^)+(0.1P)^2^] where P = (Fo^2^+2Fc^2^)/3'
_refine_ls_weighting_scheme calc
_refine_ls_wR_factor_gt 0.0678
_refine_ls_wR_factor_ref 0.0729
_reflns_number_gt 571
_reflns_number_total 741
_reflns_threshold_expression I>2\s(I)
_cod_data_source_file ob6139.cif
_cod_data_source_block I
_cod_original_sg_symbol_H-M 'P 21/c'
_cod_original_formula_sum 'C4 H14 Cl4 Hg1 N2'
_cod_database_code 2201545
_cod_database_fobs_code 2201545

loop_
_symmetry_equiv_pos_as_xyz
'x, y, z'
'-x, y+1/2, -z+1/2'
'-x, -y, -z'
'x, -y-1/2, z-1/2'

loop_
_atom_site_label
_atom_site_fract_x
_atom_site_fract_y
_atom_site_fract_z
_atom_site_U_iso_or_equiv
_atom_site_adp_type
_atom_site_calc_flag
_atom_site_refinement_flags
_atom_site_occupancy
_atom_site_disorder_assembly
_atom_site_disorder_group
_atom_site_type_symbol
Hg 0.0000 0.0000 0.0000 0.0255(5) Uani d S 1 . . Hg
Cl1 0.2697(3) 0.0551(4) 0.0535(4) 0.0362(9) Uani d . 1 . . Cl
Cl2 -0.0399(3) 0.2326(3) -0.2742(3) 0.0350(9) Uani d . 1 . . Cl
N1 0.2203(12) 0.0275(11) 0.5684(16) 0.045(3) Uani d . 1 . . N
H1A 0.1559 0.0159 0.6367 0.067 Uiso calc . 1 . . H
H1B 0.1799 -0.0175 0.4659 0.067 Uiso calc . 1 . . H
H1C 0.2396 0.1394 0.5568 0.067 Uiso calc . 1 . . H
C1 0.3626(15) -0.0643(18) 0.6443(17) 0.044(3) Uani d . 1 . . C
H1D 0.3391 -0.1785 0.6818 0.053 Uiso calc . 1 . . H
H1E 0.4164 -0.0011 0.7442 0.053 Uiso calc . 1 . . H
C2 0.4633(14) -0.0824(17) 0.5167(14) 0.037(3) Uani d . 1 . . C
H2A 0.5412 -0.1674 0.5600 0.045 Uiso calc . 1 . . H
H2B 0.4032 -0.1259 0.4091 0.045 Uiso calc . 1 . . H

loop_
_atom_site_aniso_label
_atom_site_aniso_U_11
_atom_site_aniso_U_22
_atom_site_aniso_U_33
_atom_site_aniso_U_12
_atom_site_aniso_U_13
_atom_site_aniso_U_23
Hg 0.0223(6) 0.0259(6) 0.0291(6) -0.0044(3) 0.0077(3) 0.0002(3)
Cl1 0.0212(17) 0.0314(18) 0.055(2) -0.0034(13) 0.0065(14) 0.0043(15)
Cl2 0.0379(19) 0.0329(18) 0.0371(17) 0.0081(15) 0.0143(14) 0.0138(16)
N1 0.023(6) 0.035(6) 0.084(9) -0.006(4) 0.027(6) -0.014(6)
C1 0.038(9) 0.053(7) 0.047(8) 0.005(7) 0.017(7) 0.009(7)
C2 0.045(8) 0.029(6) 0.042(8) 0.011(6) 0.019(6) 0.007(6)

loop_
_atom_type_symbol
_atom_type_description
_atom_type_scat_dispersion_real
_atom_type_scat_dispersion_imag
_atom_type_scat_source
C C 0.0033 0.0016 'International Tables Vol C Tables 4.2.6.8 and 6.1.1.4'
H H 0.0000 0.0000 'International Tables Vol C Tables 4.2.6.8 and 6.1.1.4'
Cl Cl 0.1484 0.1585 'International Tables Vol C Tables 4.2.6.8 and 6.1.1.4'
Hg Hg -2.3894 9.2266 'International Tables Vol C Tables 4.2.6.8 and 6.1.1.4'
N N 0.0061 0.0033 'International Tables Vol C Tables 4.2.6.8 and 6.1.1.4'

loop_
_geom_angle_atom_site_label_1
_geom_angle_atom_site_label_2
_geom_angle_atom_site_label_3
_geom_angle_site_symmetry_1
_geom_angle_site_symmetry_3
_geom_angle
_geom_angle_publ_flag
Cl1 Hg Cl1 . 3 180.00(3) ?
Cl1 Hg Cl2 . 3 91.46(10) yes
Cl1 Hg Cl2 3 3 88.54(10) ?
Cl1 Hg Cl2 . . 88.54(10) yes
Cl1 Hg Cl2 3 . 91.46(10) ?
Cl2 Hg Cl2 3 . 180.0 ?
Cl1 Hg Cl2 . 4_566 91.60(10) yes
Cl1 Hg Cl2 3 4_566 88.40(10) ?
Cl2 Hg Cl2 3 4_566 88.90(5) ?
Cl2 Hg Cl2 . 4_566 91.10(5) yes
Cl1 Hg Cl2 . 2_544 88.40(10) ?
Cl1 Hg Cl2 3 2_544 91.60(10) ?
Cl2 Hg Cl2 3 2_544 91.10(5) ?
Cl2 Hg Cl2 . 2_544 88.90(5) ?
Cl2 Hg Cl2 4_566 2_544 180.00(8) ?
Hg Cl2 Hg . 2_554 163.86(13) yes
C1 N1 H1A . . 109.5 no
C1 N1 H1B . . 109.5 no
H1A N1 H1B . . 109.5 no
C1 N1 H1C . . 109.5 no
H1A N1 H1C . . 109.5 no
H1B N1 H1C . . 109.5 no
N1 C1 C2 . . 111.7(10) yes
N1 C1 H1D . . 109.3 no
C2 C1 H1D . . 109.3 no
N1 C1 H1E . . 109.3 no
C2 C1 H1E . . 109.3 no
H1D C1 H1E . . 107.9 no
C2 C2 C1 3_656 . 113.7(14) yes
C2 C2 H2A 3_656 . 108.8 no
C1 C2 H2A . . 108.8 no
C2 C2 H2B 3_656 . 108.8 no
C1 C2 H2B . . 108.8 no
H2A C2 H2B . . 107.7 no

loop_
_geom_bond_atom_site_label_1
_geom_bond_atom_site_label_2
_geom_bond_site_symmetry_2
_geom_bond_distance
_geom_bond_publ_flag
Hg Cl1 . 2.428(3) yes
Hg Cl1 3 2.428(3) ?
Hg Cl2 3 2.794(3) ?
Hg Cl2 . 2.794(3) yes
Hg Cl2 4_566 2.819(3) yes
Hg Cl2 2_544 2.819(3) ?
Cl2 Hg 2_554 2.819(3) ?
N1 C1 . 1.480(17) yes
N1 H1A . 0.8900 no
N1 H1B . 0.8900 no
N1 H1C . 0.8900 no
C1 C2 . 1.521(17) yes
C1 H1D . 0.9700 no
C1 H1E . 0.9700 no
C2 C2 3_656 1.49(3) yes
C2 H2A . 0.9700 no
C2 H2B . 0.9700 no

loop_
_geom_hbond_atom_site_label_D
_geom_hbond_atom_site_label_H
_geom_hbond_atom_site_label_A
_geom_hbond_site_symmetry_A
_geom_hbond_distance_DH
_geom_hbond_distance_HA
_geom_hbond_distance_DA
_geom_hbond_angle_DHA
_geom_hbond_publ_flag
N1 H1A Cl2 2_545 0.89 2.76 3.432(11) 133 yes
N1 H1B Cl2 3_555 0.89 2.42 3.245(11) 154 yes
N1 H1C Cl1 4_566 0.89 2.38 3.259(9) 172 yes

loop_
_geom_torsion_atom_site_label_1
_geom_torsion_atom_site_label_2
_geom_torsion_atom_site_label_3
_geom_torsion_atom_site_label_4
_geom_torsion_site_symmetry_3
_geom_torsion_site_symmetry_4
_geom_torsion
_geom_torsion_publ_flag
N1 C1 C2 C2 . 3_656 73.1(13) yes
C1 C2 C2 C1 3_656 3_656 -180 yes
